data_7103406
loop_
_publ_author_name
'Kim, Hyunuk'
'Samsonenko, Denis G'
'Yoon, Minyoung'
'Yoon, Ji Woong'
'Hwang, Young Kyu'
'Chang, Jong-San'
'Kim, Kimoon'

_publ_section_title
;
 Temperature-triggered gate opening for gas adsorption in microporous
 manganese formate.
;
_journal_issue 39
_journal_name_full 'Chemical communications (Cambridge, England)'
_journal_page_first 4697
_journal_page_last 4699
_journal_paper_doi 10.1039/b811087e
_journal_year 2008
_chemical_formula_moiety 'C2 H2 Mn O4'
_chemical_formula_sum 'C2 H2 Mn O4'
_chemical_formula_weight 144.98
_chemical_name_common 'Mn(II) Formate'
_chemical_name_systematic
;
?
;
_space_group_IT_number 14
_symmetry_cell_setting monoclinic
_symmetry_space_group_name_Hall '-P 2yn'
_symmetry_space_group_name_H-M 'P 1 21/n 1'
_atom_sites_solution_hydrogens geom
_atom_sites_solution_primary direct
_atom_sites_solution_secondary difmap
_audit_creation_method SHELXL-97
_cell_angle_alpha 90.00
_cell_angle_beta 91.5380(10)
_cell_angle_gamma 90.00
_cell_formula_units_Z 12
_cell_length_a 11.7320(10)
_cell_length_b 10.2000(10)
_cell_length_c 14.9470(10)
_cell_measurement_reflns_used 2724
_cell_measurement_temperature 196(2)
_cell_measurement_theta_max 24.99
_cell_measurement_theta_min 2.24
_cell_volume 1788.0(3)
_computing_cell_refinement 'DENZO (Z. Otwinowski and W. Minor, 1997)'
_computing_data_collection 'ADSC Quantum software'
_computing_data_reduction 'HKL2000 (Z. Otwinowski and W. Minor, 1997)'
_computing_molecular_graphics 'Materials Studio 4.1'
_computing_publication_material 'Materials Studio 4.1'
_computing_structure_refinement 'SHELXL-97 (Sheldrick, 1997)'
_computing_structure_solution 'SHELXS-97 (Sheldrick, 1990)'
_diffrn_ambient_temperature 196(2)
_diffrn_measured_fraction_theta_full 0.941
_diffrn_measured_fraction_theta_max 0.941
_diffrn_measurement_device_type 'ADSC Quantum 210'
_diffrn_measurement_method \w-scan
_diffrn_radiation_monochromator 'Si (111)'
_diffrn_radiation_source 'PAL 4A MXW Beamline'
_diffrn_radiation_type synchrotron
_diffrn_radiation_wavelength 0.73000
_diffrn_reflns_av_R_equivalents 0.1309
_diffrn_reflns_av_sigmaI/netI 0.1075
_diffrn_reflns_limit_h_max 13
_diffrn_reflns_limit_h_min -13
_diffrn_reflns_limit_k_max 11
_diffrn_reflns_limit_k_min 0
_diffrn_reflns_limit_l_max 17
_diffrn_reflns_limit_l_min -17
_diffrn_reflns_number 5103
_diffrn_reflns_theta_full 24.99
_diffrn_reflns_theta_max 24.99
_diffrn_reflns_theta_min 2.24
_exptl_absorpt_coefficient_mu 2.279
_exptl_absorpt_correction_T_max 0.6585
_exptl_absorpt_correction_T_min 0.4406
_exptl_absorpt_correction_type multi-scan
_exptl_absorpt_process_details HKL2000
_exptl_crystal_colour colorless
_exptl_crystal_density_diffrn 1.616
_exptl_crystal_density_method 'not measured'
_exptl_crystal_description hexagonal
_exptl_crystal_F_000 852
_exptl_crystal_size_max 0.43
_exptl_crystal_size_mid 0.43
_exptl_crystal_size_min 0.20
_refine_diff_density_max 1.412
_refine_diff_density_min -0.977
_refine_diff_density_rms 0.272
_refine_ls_extinction_coef 0.0096(19)
_refine_ls_extinction_expression Fc^*^=kFc[1+0.001xFc^2^\l^3^/sin(2\q)]^-1/4^
_refine_ls_extinction_method SHELXL
_refine_ls_goodness_of_fit_ref 1.059
_refine_ls_hydrogen_treatment constr
_refine_ls_matrix_type full
_refine_ls_number_parameters 194
_refine_ls_number_reflns 2724
_refine_ls_number_restraints 0
_refine_ls_restrained_S_all 1.059
_refine_ls_R_factor_all 0.0789
_refine_ls_R_factor_gt 0.0765
_refine_ls_shift/su_max 0.000
_refine_ls_shift/su_mean 0.000
_refine_ls_structure_factor_coef Fsqd
_refine_ls_weighting_details 'calc w=1/[\s^2^(Fo^2^)+(0.1550P)^2^+0.0000P] where P=(Fo^2^+2Fc^2^)/3'
_refine_ls_weighting_scheme calc
_refine_ls_wR_factor_gt 0.1968
_refine_ls_wR_factor_ref 0.2005
_reflns_number_gt 2532
_reflns_number_total 2724
_reflns_threshold_expression >2sigma(I)
_cod_data_source_file b811087e.txt
_cod_data_source_block p21_n3
_cod_depositor_comments
;
The following automatic conversions were performed:
'_symmetry_cell_setting' value 'Monoclinic' changed to 'monoclinic'
according to '/home/saulius/struct/CIF-dictionaries/cif_core.dic'
dictionary named 'cif_core.dic' version 2.4.1 from 2010-06-29.

Automatic conversion script
Id: cif_fix_enum 1527 2010-12-29 10:47:43Z saulius 
;
_cod_original_sg_symbol_H-M P2(1)/n
_cod_database_code 7103406

loop_
_symmetry_equiv_pos_as_xyz
'x, y, z'
'-x+1/2, y+1/2, -z+1/2'
'-x, -y, -z'
'x-1/2, -y-1/2, z-1/2'

loop_
_atom_site_label
_atom_site_type_symbol
_atom_site_fract_x
_atom_site_fract_y
_atom_site_fract_z
_atom_site_U_iso_or_equiv
_atom_site_adp_type
_atom_site_occupancy
_atom_site_symmetry_multiplicity
_atom_site_calc_flag
_atom_site_refinement_flags
_atom_site_disorder_assembly
_atom_site_disorder_group
Mn1 Mn 0.25706(4) 0.07916(5) 0.13103(3) 0.0079(3) Uani 1 1 d . . .
Mn2 Mn 0.0000 0.0000 0.0000 0.0134(4) Uani 1 2 d S . .
Mn3 Mn 0.26015(5) 0.39283(5) 0.18681(4) 0.0100(3) Uani 1 1 d . . .
Mn4 Mn 0.5000 0.0000 0.0000 0.0138(4) Uani 1 2 d S . .
O1 O 0.1287(2) -0.0070(2) 0.21776(19) 0.0154(7) Uani 1 1 d . . .
O2 O 0.1540(2) 0.2578(2) 0.10741(15) 0.0135(6) Uani 1 1 d . . .
O3 O 0.3051(2) 0.2006(2) 0.24794(15) 0.0124(6) Uani 1 1 d . . .
O4 O 0.4009(2) 0.1586(2) 0.06168(18) 0.0155(6) Uani 1 1 d . . .
O5 O 0.3511(2) -0.0807(2) 0.19596(18) 0.0139(6) Uani 1 1 d . . .
O6 O 0.1856(2) -0.0294(3) 0.02033(18) 0.0153(6) Uani 1 1 d . . .
O7 O -0.0366(2) 0.0031(3) 0.1411(2) 0.0266(8) Uani 1 1 d . . .
O8 O 0.0212(3) 0.2107(3) 0.00238(19) 0.0252(7) Uani 1 1 d . . .
O9 O 0.3924(2) 0.3726(3) 0.09408(19) 0.0211(7) Uani 1 1 d . . .
O10 O 0.5123(3) -0.1102(3) 0.1229(2) 0.0276(8) Uani 1 1 d . . .
O11 O 0.3469(2) -0.1056(3) -0.0354(2) 0.0256(8) Uani 1 1 d . . .
O12 O 0.3159(3) 0.0657(3) 0.36633(18) 0.0209(7) Uani 1 1 d . . .
C1 C 0.0200(3) -0.0134(4) 0.2102(3) 0.0175(9) Uani 1 1 d . . .
H1 H -0.0204 -0.0327 0.2628 0.021 Uiso 1 1 calc R . .
C2 C 0.0773(4) 0.2869(4) 0.0487(3) 0.0227(9) Uani 1 1 d . . .
H2 H 0.0622 0.3776 0.0401 0.027 Uiso 1 1 calc R . .
C3 C 0.3286(3) 0.1736(3) 0.3293(2) 0.0176(9) Uani 1 1 d . . .
H3 H 0.3587 0.2427 0.3654 0.021 Uiso 1 1 calc R . .
C4 C 0.4332(3) 0.2770(4) 0.0552(3) 0.0207(9) Uani 1 1 d . . .
H4 H 0.4947 0.2938 0.0168 0.025 Uiso 1 1 calc R . .
C5 C 0.4477(4) -0.1328(4) 0.1846(3) 0.0233(10) Uani 1 1 d . . .
H5 H 0.4727 -0.1954 0.2279 0.028 Uiso 1 1 calc R . .
C6 C 0.2420(4) -0.0995(4) -0.0325(3) 0.0205(10) Uani 1 1 d . . .
H6 H 0.1997 -0.1524 -0.0738 0.025 Uiso 1 1 calc R . .

loop_
_atom_site_aniso_label
_atom_site_aniso_U_11
_atom_site_aniso_U_22
_atom_site_aniso_U_33
_atom_site_aniso_U_23
_atom_site_aniso_U_13
_atom_site_aniso_U_12
Mn1 0.0061(5) 0.0097(5) 0.0080(5) -0.0006(2) -0.0002(3) -0.00010(19)
Mn2 0.0044(6) 0.0199(6) 0.0156(6) -0.0040(3) -0.0044(4) 0.0010(3)
Mn3 0.0102(5) 0.0096(5) 0.0104(5) -0.0024(2) -0.0006(3) -0.00011(19)
Mn4 0.0073(6) 0.0179(6) 0.0165(6) -0.0035(3) 0.0050(4) 0.0021(3)
O1 0.0082(16) 0.0173(14) 0.0208(15) 0.0061(11) -0.0008(11) 0.0001(10)
O2 0.0133(15) 0.0134(14) 0.0135(13) -0.0019(10) -0.0059(10) 0.0024(10)
O3 0.0184(14) 0.0098(14) 0.0088(13) 0.0015(10) -0.0025(10) -0.0002(10)
O4 0.0107(14) 0.0126(14) 0.0234(15) -0.0025(11) 0.0070(11) -0.0004(11)
O5 0.0105(15) 0.0170(14) 0.0144(15) 0.0022(11) 0.0026(11) 0.0049(10)
O6 0.0075(14) 0.0210(15) 0.0172(15) -0.0070(11) -0.0022(11) 0.0017(10)
O7 0.0093(16) 0.051(2) 0.0189(16) -0.0010(13) -0.0050(12) 0.0014(12)
O8 0.0216(17) 0.0184(15) 0.0347(18) -0.0024(13) -0.0183(13) -0.0019(12)
O9 0.0215(17) 0.0171(15) 0.0252(16) -0.0052(12) 0.0119(13) -0.0016(11)
O10 0.0170(17) 0.044(2) 0.0218(17) 0.0073(14) 0.0091(14) 0.0129(13)
O11 0.0060(16) 0.0331(19) 0.0379(19) -0.0129(13) 0.0016(13) 0.0013(11)
O12 0.0317(18) 0.0163(15) 0.0146(15) -0.0001(12) -0.0056(13) -0.0068(12)
C1 0.011(2) 0.027(2) 0.015(2) 0.0032(16) 0.0030(16) 0.0011(15)
C2 0.024(2) 0.0117(19) 0.031(2) 0.0028(17) -0.0085(18) 0.0043(16)
C3 0.027(2) 0.0091(19) 0.016(2) -0.0025(15) -0.0066(17) -0.0030(15)
C4 0.016(2) 0.021(2) 0.025(2) -0.0040(18) 0.0124(17) -0.0025(16)
C5 0.025(2) 0.028(2) 0.017(2) 0.0086(18) 0.0038(18) 0.0145(19)
C6 0.013(2) 0.028(2) 0.020(2) -0.0127(18) -0.0017(17) -0.0011(15)

loop_
_atom_type_symbol
_atom_type_description
_atom_type_scat_dispersion_real
_atom_type_scat_dispersion_imag
_atom_type_scat_source
C C -0.0020 0.0017 'International Tables Vol C Tables 4.2.6.8 and 6.1.1.4'
H H 0.0000 0.0000 'International Tables Vol C Tables 4.2.6.8 and 6.1.1.4'
O O -0.0041 0.0065 'International Tables Vol C Tables 4.2.6.8 and 6.1.1.4'
Mn Mn 0.2252 0.7704 'International Tables Vol C Tables 4.2.6.8 and 6.1.1.4'

loop_
_geom_angle_atom_site_label_1
_geom_angle_atom_site_label_2
_geom_angle_atom_site_label_3
_geom_angle
_geom_angle_site_symmetry_1
_geom_angle_site_symmetry_3
_geom_angle_publ_flag
O6 Mn1 O4 96.76(10) . . ?
O6 Mn1 O5 98.06(10) . . ?
O4 Mn1 O5 95.82(10) . . ?
O6 Mn1 O1 89.35(10) . . ?
O4 Mn1 O1 171.62(10) . . ?
O5 Mn1 O1 77.58(10) . . ?
O6 Mn1 O3 171.69(10) . . ?
O4 Mn1 O3 89.04(9) . . ?
O5 Mn1 O3 87.23(9) . . ?
O1 Mn1 O3 85.52(10) . . ?
O6 Mn1 O2 95.83(9) . . ?
O4 Mn1 O2 92.58(10) . . ?
O5 Mn1 O2 162.78(9) . . ?
O1 Mn1 O2 92.50(9) . . ?
O3 Mn1 O2 77.90(9) . . ?
O7 Mn2 O7 180.0(2) . 3 ?
O7 Mn2 O8 89.73(11) . . ?
O7 Mn2 O8 90.27(11) 3 . ?
O7 Mn2 O8 90.27(11) . 3 ?
O7 Mn2 O8 89.73(11) 3 3 ?
O8 Mn2 O8 180.00(16) . 3 ?
O7 Mn2 O6 95.08(10) . . ?
O7 Mn2 O6 84.92(10) 3 . ?
O8 Mn2 O6 91.15(10) . . ?
O8 Mn2 O6 88.85(10) 3 . ?
O7 Mn2 O6 84.92(10) . 3 ?
O7 Mn2 O6 95.08(10) 3 3 ?
O8 Mn2 O6 88.85(10) . 3 ?
O8 Mn2 O6 91.15(10) 3 3 ?
O6 Mn2 O6 180.00(14) . 3 ?
O9 Mn3 O12 98.29(12) . 2 ?
O9 Mn3 O1 92.18(11) . 2 ?
O12 Mn3 O1 95.43(10) 2 2 ?
O9 Mn3 O2 90.00(10) . . ?
O12 Mn3 O2 95.33(10) 2 . ?
O1 Mn3 O2 168.60(10) 2 . ?
O9 Mn3 O3 90.76(10) . . ?
O12 Mn3 O3 168.82(11) 2 . ?
O1 Mn3 O3 90.75(9) 2 . ?
O2 Mn3 O3 78.02(9) . . ?
O9 Mn3 O5 168.74(11) . 2 ?
O12 Mn3 O5 86.79(11) 2 2 ?
O1 Mn3 O5 77.28(10) 2 2 ?
O2 Mn3 O5 99.57(9) . 2 ?
O3 Mn3 O5 85.49(9) . 2 ?
O11 Mn4 O11 180.0(2) 3_655 . ?
O11 Mn4 O10 90.86(12) 3_655 . ?
O11 Mn4 O10 89.14(12) . . ?
O11 Mn4 O10 89.14(12) 3_655 3_655 ?
O11 Mn4 O10 90.86(12) . 3_655 ?
O10 Mn4 O10 180.00(15) . 3_655 ?
O11 Mn4 O4 88.62(10) 3_655 . ?
O11 Mn4 O4 91.38(10) . . ?
O10 Mn4 O4 92.88(10) . . ?
O10 Mn4 O4 87.12(10) 3_655 . ?
O11 Mn4 O4 91.38(10) 3_655 3_655 ?
O11 Mn4 O4 88.62(10) . 3_655 ?
O10 Mn4 O4 87.12(10) . 3_655 ?
O10 Mn4 O4 92.88(10) 3_655 3_655 ?
O4 Mn4 O4 180.00(18) . 3_655 ?
C1 O1 Mn3 128.1(3) . 2_545 ?
C1 O1 Mn1 131.7(3) . . ?
Mn3 O1 Mn1 99.64(11) 2_545 . ?
C2 O2 Mn3 127.5(2) . . ?
C2 O2 Mn1 132.5(2) . . ?
Mn3 O2 Mn1 97.57(9) . . ?
C3 O3 Mn1 133.0(2) . . ?
C3 O3 Mn3 128.9(2) . . ?
Mn1 O3 Mn3 96.73(9) . . ?
C4 O4 Mn1 129.1(2) . . ?
C4 O4 Mn4 120.2(2) . . ?
Mn1 O4 Mn4 110.63(10) . . ?
C5 O5 Mn1 134.2(3) . . ?
C5 O5 Mn3 126.8(2) . 2_545 ?
Mn1 O5 Mn3 98.08(10) . 2_545 ?
C6 O6 Mn1 125.0(2) . . ?
C6 O6 Mn2 121.4(2) . . ?
Mn1 O6 Mn2 113.56(12) . . ?
C1 O7 Mn2 134.6(3) . . ?
C2 O8 Mn2 134.5(3) . . ?
C4 O9 Mn3 133.1(3) . . ?
C5 O10 Mn4 135.0(3) . . ?
C6 O11 Mn4 142.5(3) . . ?
C3 O12 Mn3 128.6(2) . 2_545 ?
O7 C1 O1 125.8(4) . . ?
O7 C1 H1 117.1 . . ?
O1 C1 H1 117.1 . . ?
O8 C2 O2 127.0(4) . . ?
O8 C2 H2 116.5 . . ?
O2 C2 H2 116.5 . . ?
O12 C3 O3 126.4(3) . . ?
O12 C3 H3 116.8 . . ?
O3 C3 H3 116.8 . . ?
O9 C4 O4 126.4(4) . . ?
O9 C4 H4 116.8 . . ?
O4 C4 H4 116.8 . . ?
O10 C5 O5 126.4(4) . . ?
O10 C5 H5 116.8 . . ?
O5 C5 H5 116.8 . . ?
O11 C6 O6 126.1(4) . . ?
O11 C6 H6 116.9 . . ?
O6 C6 H6 116.9 . . ?

loop_
_geom_bond_atom_site_label_1
_geom_bond_atom_site_label_2
_geom_bond_distance
_geom_bond_site_symmetry_2
_geom_bond_publ_flag
Mn1 O6 2.143(3) . ?
Mn1 O4 2.161(3) . ?
Mn1 O5 2.182(2) . ?
Mn1 O1 2.197(3) . ?
Mn1 O3 2.203(2) . ?
Mn1 O2 2.209(2) . ?
Mn2 O7 2.163(3) . ?
Mn2 O7 2.163(3) 3 ?
Mn2 O8 2.164(3) . ?
Mn2 O8 2.164(3) 3 ?
Mn2 O6 2.211(3) . ?
Mn2 O6 2.211(3) 3 ?
Mn3 O9 2.118(3) . ?
Mn3 O12 2.121(3) 2 ?
Mn3 O1 2.163(3) 2 ?
Mn3 O2 2.186(2) . ?
Mn3 O3 2.221(2) . ?
Mn3 O5 2.229(3) 2 ?
Mn4 O11 2.149(3) 3_655 ?
Mn4 O11 2.149(3) . ?
Mn4 O10 2.156(3) . ?
Mn4 O10 2.156(3) 3_655 ?
Mn4 O4 2.208(2) . ?
Mn4 O4 2.208(2) 3_655 ?
O1 C1 1.279(5) . ?
O1 Mn3 2.163(3) 2_545 ?
O2 C2 1.275(5) . ?
O3 C3 1.270(4) . ?
O4 C4 1.271(5) . ?
O5 C5 1.268(5) . ?
O5 Mn3 2.229(3) 2_545 ?
O6 C6 1.266(5) . ?
O7 C1 1.225(5) . ?
O8 C2 1.222(5) . ?
O9 C4 1.238(5) . ?
O10 C5 1.230(5) . ?
O11 C6 1.234(5) . ?
O12 C3 1.243(5) . ?
O12 Mn3 2.121(3) 2_545 ?
C1 H1 0.9500 . ?
C2 H2 0.9500 . ?
C3 H3 0.9500 . ?
C4 H4 0.9500 . ?
C5 H5 0.9500 . ?
C6 H6 0.9500 . ?
